data_4134946
loop_
_publ_author_name
'Kim, Sangmin'
'Zhong, Hongyu'
'Park, Yoonsu'
'Loose, Florian'
'Chirik, Paul J.'

_publ_section_title
;
 Catalytic Hydrogenation of a Manganese(V) Nitride to Ammonia.
;
_journal_name_full 'Journal of the American Chemical Society'
_journal_paper_doi 10.1021/jacs.0c03346
_journal_year 2020
_chemical_formula_sum 'C21 H28 N Rh'
_chemical_formula_weight 397.35
_space_group_crystal_system monoclinic
_space_group_IT_number 14
_space_group_name_Hall '-P 2ybc'
_space_group_name_H-M_alt 'P 1 21/c 1'
_atom_sites_solution_hydrogens mixed
_audit_creation_method SHELXL-2018/3
_audit_update_record
;
2019-05-02 # Formatted by publCIF

;
_cell_angle_alpha 90
_cell_angle_beta 111.5050(10)
_cell_angle_gamma 90
_cell_formula_units_Z 4
_cell_length_a 13.5272(6)
_cell_length_b 7.7023(3)
_cell_length_c 18.0407(8)
_cell_measurement_reflns_used 9628
_cell_measurement_temperature 100(2)
_cell_measurement_theta_max 28.70
_cell_measurement_theta_min 2.91
_cell_volume 1748.82(13)
_computing_cell_refinement 'Bruker SAINT'
_computing_data_collection 'Bruker APEX3'
_computing_data_reduction 'Bruker SAINT'
_computing_structure_refinement 'SHELXL-2018/3 (Sheldrick, 2018)'
_computing_structure_solution 'SHELXT 2014/5 (Sheldrick, 2014)'
_diffrn_ambient_temperature 100(2)
_diffrn_measured_fraction_theta_full 0.999
_diffrn_measured_fraction_theta_max 0.998
_diffrn_measurement_device_type 'Bruker D8 Venture Photon 100 CMOS'
_diffrn_measurement_method 'phi and omega scans'
_diffrn_radiation_source 'I\mS microfocus source'
_diffrn_radiation_type MoK\a
_diffrn_radiation_wavelength 0.71073
_diffrn_reflns_av_R_equivalents 0.0473
_diffrn_reflns_av_unetI/netI 0.0229
_diffrn_reflns_Laue_measured_fraction_full 0.999
_diffrn_reflns_Laue_measured_fraction_max 0.998
_diffrn_reflns_limit_h_max 18
_diffrn_reflns_limit_h_min -18
_diffrn_reflns_limit_k_max 10
_diffrn_reflns_limit_k_min -10
_diffrn_reflns_limit_l_max 24
_diffrn_reflns_limit_l_min -24
_diffrn_reflns_number 63903
_diffrn_reflns_point_group_measured_fraction_full 0.999
_diffrn_reflns_point_group_measured_fraction_max 0.998
_diffrn_reflns_theta_full 25.242
_diffrn_reflns_theta_max 28.747
_diffrn_reflns_theta_min 2.427
_exptl_absorpt_coefficient_mu 0.976
_exptl_absorpt_correction_T_max 0.7458
_exptl_absorpt_correction_T_min 0.7157
_exptl_absorpt_correction_type multi-scan
_exptl_absorpt_process_details 'TWINABS BRUKER AXS'
_exptl_crystal_colour orange-yellow
_exptl_crystal_density_diffrn 1.509
_exptl_crystal_description plate
_exptl_crystal_F_000 824
_exptl_crystal_size_max 0.209
_exptl_crystal_size_mid 0.114
_exptl_crystal_size_min 0.114
_refine_diff_density_max 0.660
_refine_diff_density_min -0.677
_refine_diff_density_rms 0.118
_refine_ls_extinction_method none
_refine_ls_goodness_of_fit_ref 1.083
_refine_ls_hydrogen_treatment mixed
_refine_ls_matrix_type full
_refine_ls_number_parameters 212
_refine_ls_number_reflns 4530
_refine_ls_number_restraints 0
_refine_ls_restrained_S_all 1.083
_refine_ls_R_factor_all 0.0447
_refine_ls_R_factor_gt 0.0350
_refine_ls_shift/su_max 0.002
_refine_ls_shift/su_mean 0.000
_refine_ls_structure_factor_coef Fsqd
_refine_ls_weighting_details 'w=1/[\s^2^(Fo^2^)+(0.0355P)^2^+5.0929P] where P=(Fo^2^+2Fc^2^)/3'
_refine_ls_weighting_scheme calc
_refine_ls_wR_factor_gt 0.0830
_refine_ls_wR_factor_ref 0.0879
_reflns_Friedel_coverage 0.000
_reflns_number_gt 3908
_reflns_number_total 4530
_reflns_threshold_expression 'I > 2\s(I)'
_cod_data_source_file ja0c03346_si_002.cif
_cod_data_source_block SMK11
_cod_original_sg_symbol_H-M 'P 21/c'
_cod_database_code 4134946
_publcif_datablock.id {1e927d6e-a226-44e3-a546-6a039185a52d}

_shelx_shelxl_version_number 2018/3
_shelx_space_group_comment
;
The symmetry employed for this shelxl refinement is uniquely defined
by the following loop, which should always be used as a source of
symmetry information in preference to the above space-group names.
They are only intended as comments.
;
_shelx_estimated_absorpt_t_min 0.822
_shelx_estimated_absorpt_t_max 0.897
_publcif_info_exptl_table_max_cols 4
_publcif_info_exptl_table_use_headnotes n
_publcif_funding_html
;
;

loop_
_space_group_symop_operation_xyz
'x, y, z'
'-x, y+1/2, -z+1/2'
'-x, -y, -z'
'x, -y-1/2, z-1/2'

loop_
_atom_site_label
_atom_site_type_symbol
_atom_site_fract_x
_atom_site_fract_y
_atom_site_fract_z
_atom_site_U_iso_or_equiv
_atom_site_adp_type
_atom_site_occupancy
_atom_site_site_symmetry_order
_atom_site_calc_flag
_atom_site_refinement_flags_posn
_atom_site_refinement_flags_adp
_atom_site_refinement_flags_occupancy
_atom_site_disorder_assembly
_atom_site_disorder_group
C1 C 0.6653(2) 0.0856(4) 0.70461(18) 0.0176(6) Uani 1 1 d . . . . .
C2 C 0.6817(2) 0.0733(4) 0.63168(19) 0.0190(6) Uani 1 1 d . . . . .
C3 C 0.5991(2) 0.1722(4) 0.57194(18) 0.0190(6) Uani 1 1 d . . . . .
C4 C 0.5320(2) 0.2425(4) 0.60911(18) 0.0184(6) Uani 1 1 d . . . . .
C5 C 0.5739(2) 0.1947(4) 0.69222(18) 0.0174(6) Uani 1 1 d . . . . .
C6 C 0.7639(3) -0.0364(5) 0.6165(2) 0.0295(7) Uani 1 1 d . . . . .
H6A H 0.758364 -0.021482 0.562261 0.044 Uiso 1 1 calc R U . . .
H6B H 0.833364 -0.001656 0.651737 0.044 Uiso 1 1 calc R U . . .
H6C H 0.752484 -0.156184 0.625658 0.044 Uiso 1 1 calc R U . . .
C7 C 0.5805(3) 0.1776(4) 0.48442(19) 0.0265(7) Uani 1 1 d . . . . .
H7A H 0.638070 0.120544 0.475276 0.040 Uiso 1 1 calc R U . . .
H7B H 0.515021 0.119601 0.454948 0.040 Uiso 1 1 calc R U . . .
H7C H 0.576522 0.296266 0.467245 0.040 Uiso 1 1 calc R U . . .
C8 C 0.4291(2) 0.3369(4) 0.5690(2) 0.0241(6) Uani 1 1 d . . . . .
H8A H 0.400094 0.370461 0.608158 0.036 Uiso 1 1 calc R U . . .
H8B H 0.441528 0.438542 0.542927 0.036 Uiso 1 1 calc R U . . .
H8C H 0.379824 0.262043 0.530416 0.036 Uiso 1 1 calc R U . . .
C9 C 0.5206(2) 0.2265(4) 0.7508(2) 0.0232(6) Uani 1 1 d . . . . .
H9A H 0.461713 0.304101 0.727736 0.035 Uiso 1 1 calc R U . . .
H9B H 0.495461 0.118431 0.763712 0.035 Uiso 1 1 calc R U . . .
H9C H 0.570556 0.277473 0.798350 0.035 Uiso 1 1 calc R U . . .
C10 C 0.7295(2) -0.0043(4) 0.7810(2) 0.0250(7) Uani 1 1 d . . . . .
H10A H 0.702097 0.025686 0.821490 0.037 Uiso 1 1 calc R U . . .
H10B H 0.724998 -0.127635 0.772913 0.037 Uiso 1 1 calc R U . . .
H10C H 0.802324 0.031740 0.797509 0.037 Uiso 1 1 calc R U . . .
C11 C 0.7873(2) 0.4644(3) 0.77204(15) 0.0137(5) Uani 1 1 d . . . . .
C12 C 0.7702(3) 0.4631(4) 0.84472(18) 0.0228(6) Uani 1 1 d . . . . .
H12 H 0.710843 0.407428 0.847761 0.027 Uiso 1 1 calc R U . . .
C13 C 0.8417(3) 0.5447(6) 0.9117(2) 0.0360(9) Uani 1 1 d . . . . .
H13 H 0.826496 0.551044 0.957940 0.043 Uiso 1 1 calc R U . . .
C14 C 0.9357(3) 0.6169(5) 0.9108(2) 0.0307(8) Uani 1 1 d . . . . .
H14 H 0.987386 0.656563 0.957781 0.037 Uiso 1 1 calc R U . . .
C15 C 0.9515(2) 0.6293(4) 0.83873(18) 0.0221(6) Uani 1 1 d . . . . .
H15 H 1.009416 0.689386 0.835583 0.026 Uiso 1 1 calc R U . . .
C16 C 0.8773(2) 0.5482(4) 0.77054(16) 0.0146(5) Uani 1 1 d . . . . .
C17 C 0.8891(2) 0.5455(3) 0.69354(16) 0.0140(5) Uani 1 1 d . . . . .
C18 C 0.9763(2) 0.6331(4) 0.67936(18) 0.0188(6) Uani 1 1 d . . . . .
H18A H 1.042724 0.593706 0.719145 0.023 Uiso 1 1 calc R U . . .
H18B H 0.970654 0.756661 0.687359 0.023 Uiso 1 1 calc R U . . .
C19 C 0.9816(3) 0.6070(5) 0.6006(2) 0.0326(8) Uani 1 1 d . . . . .
H19A H 1.008834 0.712430 0.585620 0.039 Uiso 1 1 calc R U . . .
H19B H 1.032461 0.515267 0.604562 0.039 Uiso 1 1 calc R U . . .
C20 C 0.8850(3) 0.5639(6) 0.5391(2) 0.0361(9) Uani 1 1 d . . . . .
H20A H 0.901720 0.511231 0.496248 0.043 Uiso 1 1 calc R U . . .
H20B H 0.847390 0.671247 0.518492 0.043 Uiso 1 1 calc R U . . .
C21 C 0.8130(2) 0.4496(4) 0.55778(17) 0.0195(6) Uani 1 1 d . . . . .
H21A H 0.741644 0.473049 0.520488 0.023 Uiso 1 1 calc R U . . .
H21B H 0.830222 0.331239 0.548670 0.023 Uiso 1 1 calc R U . . .
N1 N 0.81201(19) 0.4598(3) 0.63706(14) 0.0168(5) Uani 1 1 d . . . . .
Rh1 Rh 0.69275(2) 0.35702(3) 0.66815(2) 0.01223(7) Uani 1 1 d . . . . .
H1 H 0.647(3) 0.540(6) 0.654(3) 0.045(12) Uiso 1 1 d . . . . .

loop_
_atom_site_aniso_label
_atom_site_aniso_U_11
_atom_site_aniso_U_22
_atom_site_aniso_U_33
_atom_site_aniso_U_23
_atom_site_aniso_U_13
_atom_site_aniso_U_12
C1 0.0124(12) 0.0129(12) 0.0277(15) 0.0010(11) 0.0076(11) -0.0026(10)
C2 0.0159(13) 0.0132(13) 0.0282(15) -0.0050(12) 0.0085(11) -0.0027(11)
C3 0.0177(13) 0.0142(13) 0.0246(15) -0.0047(11) 0.0070(11) -0.0043(10)
C4 0.0151(13) 0.0133(13) 0.0242(14) -0.0010(11) 0.0041(11) -0.0043(10)
C5 0.0140(12) 0.0148(13) 0.0241(14) -0.0001(11) 0.0077(11) -0.0016(10)
C6 0.0258(16) 0.0257(17) 0.0399(19) -0.0111(14) 0.0154(14) 0.0007(13)
C7 0.0325(17) 0.0216(16) 0.0240(15) -0.0069(12) 0.0087(13) -0.0088(13)
C8 0.0166(14) 0.0196(15) 0.0305(16) 0.0008(12) 0.0021(12) 0.0003(11)
C9 0.0186(14) 0.0210(15) 0.0343(17) 0.0014(13) 0.0150(13) -0.0005(12)
C10 0.0175(14) 0.0217(15) 0.0353(17) 0.0098(13) 0.0091(13) 0.0012(12)
C11 0.0168(12) 0.0131(12) 0.0116(12) -0.0008(10) 0.0054(10) 0.0027(10)
C12 0.0259(15) 0.0277(16) 0.0189(14) -0.0008(12) 0.0129(12) -0.0025(13)
C13 0.0354(19) 0.059(3) 0.0167(15) -0.0098(16) 0.0131(14) -0.0075(18)
C14 0.0326(18) 0.039(2) 0.0180(15) -0.0097(14) 0.0056(13) -0.0057(15)
C15 0.0176(14) 0.0256(16) 0.0209(14) -0.0053(12) 0.0046(11) 0.0003(12)
C16 0.0141(12) 0.0139(13) 0.0155(12) -0.0007(10) 0.0052(10) 0.0019(10)
C17 0.0132(12) 0.0122(12) 0.0174(13) 0.0014(10) 0.0066(10) 0.0027(10)
C18 0.0165(13) 0.0163(13) 0.0249(14) 0.0035(11) 0.0092(11) 0.0020(11)
C19 0.0269(17) 0.044(2) 0.0289(17) 0.0105(15) 0.0127(14) -0.0106(15)
C20 0.0343(19) 0.056(2) 0.0248(17) -0.0054(16) 0.0191(15) -0.0131(18)
C21 0.0162(13) 0.0263(16) 0.0172(13) 0.0035(11) 0.0074(11) 0.0032(11)
N1 0.0192(11) 0.0158(12) 0.0177(11) 0.0012(9) 0.0095(9) 0.0011(9)
Rh1 0.01177(11) 0.01150(11) 0.01436(11) -0.00115(8) 0.00588(8) -0.00144(8)

loop_
_atom_type_symbol
_atom_type_description
_atom_type_scat_dispersion_real
_atom_type_scat_dispersion_imag
_atom_type_scat_source
C C 0.0033 0.0016 'International Tables Vol C Tables 4.2.6.8 and 6.1.1.4'
H H 0.0000 0.0000 'International Tables Vol C Tables 4.2.6.8 and 6.1.1.4'
N N 0.0061 0.0033 'International Tables Vol C Tables 4.2.6.8 and 6.1.1.4'
Rh Rh -1.1178 0.9187 'International Tables Vol C Tables 4.2.6.8 and 6.1.1.4'

loop_
_geom_angle_atom_site_label_1
_geom_angle_atom_site_label_2
_geom_angle_atom_site_label_3
_geom_angle
_geom_angle_site_symmetry_1
_geom_angle_site_symmetry_3
_geom_angle_publ_flag
C2 C1 C5 108.2(3) . . ?
C2 C1 C10 126.0(3) . . ?
C5 C1 C10 125.8(3) . . ?
C2 C1 Rh1 72.14(17) . . ?
C5 C1 Rh1 68.86(16) . . ?
C10 C1 Rh1 126.3(2) . . ?
C1 C2 C3 108.3(3) . . ?
C1 C2 C6 125.9(3) . . ?
C3 C2 C6 125.5(3) . . ?
C1 C2 Rh1 71.48(16) . . ?
C3 C2 Rh1 70.20(16) . . ?
C6 C2 Rh1 128.4(2) . . ?
C4 C3 C2 107.5(3) . . ?
C4 C3 C7 126.5(3) . . ?
C2 C3 C7 125.5(3) . . ?
C4 C3 Rh1 70.73(16) . . ?
C2 C3 Rh1 72.29(16) . . ?
C7 C3 Rh1 128.6(2) . . ?
C3 C4 C5 108.5(3) . . ?
C3 C4 C8 126.8(3) . . ?
C5 C4 C8 124.5(3) . . ?
C3 C4 Rh1 72.23(16) . . ?
C5 C4 Rh1 70.14(16) . . ?
C8 C4 Rh1 127.6(2) . . ?
C1 C5 C4 107.3(3) . . ?
C1 C5 C9 126.3(3) . . ?
C4 C5 C9 125.6(3) . . ?
C1 C5 Rh1 73.46(16) . . ?
C4 C5 Rh1 71.80(16) . . ?
C9 C5 Rh1 128.3(2) . . ?
C2 C6 H6A 109.5 . . ?
C2 C6 H6B 109.5 . . ?
H6A C6 H6B 109.5 . . ?
C2 C6 H6C 109.5 . . ?
H6A C6 H6C 109.5 . . ?
H6B C6 H6C 109.5 . . ?
C3 C7 H7A 109.5 . . ?
C3 C7 H7B 109.5 . . ?
H7A C7 H7B 109.5 . . ?
C3 C7 H7C 109.5 . . ?
H7A C7 H7C 109.5 . . ?
H7B C7 H7C 109.5 . . ?
C4 C8 H8A 109.5 . . ?
C4 C8 H8B 109.5 . . ?
H8A C8 H8B 109.5 . . ?
C4 C8 H8C 109.5 . . ?
H8A C8 H8C 109.5 . . ?
H8B C8 H8C 109.5 . . ?
C5 C9 H9A 109.5 . . ?
C5 C9 H9B 109.5 . . ?
H9A C9 H9B 109.5 . . ?
C5 C9 H9C 109.5 . . ?
H9A C9 H9C 109.5 . . ?
H9B C9 H9C 109.5 . . ?
C1 C10 H10A 109.5 . . ?
C1 C10 H10B 109.5 . . ?
H10A C10 H10B 109.5 . . ?
C1 C10 H10C 109.5 . . ?
H10A C10 H10C 109.5 . . ?
H10B C10 H10C 109.5 . . ?
C16 C11 C12 117.7(3) . . ?
C16 C11 Rh1 115.76(19) . . ?
C12 C11 Rh1 126.5(2) . . ?
C13 C12 C11 120.4(3) . . ?
C13 C12 H12 119.8 . . ?
C11 C12 H12 119.8 . . ?
C12 C13 C14 121.1(3) . . ?
C12 C13 H13 119.4 . . ?
C14 C13 H13 119.4 . . ?
C13 C14 C15 119.3(3) . . ?
C13 C14 H14 120.3 . . ?
C15 C14 H14 120.3 . . ?
C14 C15 C16 118.6(3) . . ?
C14 C15 H15 120.7 . . ?
C16 C15 H15 120.7 . . ?
C11 C16 C15 122.4(3) . . ?
C11 C16 C17 114.6(2) . . ?
C15 C16 C17 123.0(3) . . ?
N1 C17 C16 114.0(2) . . ?
N1 C17 C18 123.4(3) . . ?
C16 C17 C18 122.6(2) . . ?
C17 C18 C19 115.9(3) . . ?
C17 C18 H18A 108.3 . . ?
C19 C18 H18A 108.3 . . ?
C17 C18 H18B 108.3 . . ?
C19 C18 H18B 108.3 . . ?
H18A C18 H18B 107.4 . . ?
C20 C19 C18 115.8(3) . . ?
C20 C19 H19A 108.3 . . ?
C18 C19 H19A 108.3 . . ?
C20 C19 H19B 108.3 . . ?
C18 C19 H19B 108.3 . . ?
H19A C19 H19B 107.4 . . ?
C19 C20 C21 118.0(3) . . ?
C19 C20 H20A 107.8 . . ?
C21 C20 H20A 107.8 . . ?
C19 C20 H20B 107.8 . . ?
C21 C20 H20B 107.8 . . ?
H20A C20 H20B 107.1 . . ?
N1 C21 C20 117.0(3) . . ?
N1 C21 H21A 108.1 . . ?
C20 C21 H21A 108.1 . . ?
N1 C21 H21B 108.1 . . ?
C20 C21 H21B 108.1 . . ?
H21A C21 H21B 107.3 . . ?
C17 N1 C21 119.8(2) . . ?
C17 N1 Rh1 117.06(18) . . ?
C21 N1 Rh1 123.12(19) . . ?
C11 Rh1 N1 78.55(10) . . ?
C11 Rh1 C5 108.04(11) . . ?
N1 Rh1 C5 167.78(10) . . ?
C11 Rh1 C4 141.53(11) . . ?
N1 Rh1 C4 138.71(10) . . ?
C5 Rh1 C4 38.06(11) . . ?
C11 Rh1 C3 164.64(11) . . ?
N1 Rh1 C3 108.13(10) . . ?
C5 Rh1 C3 63.00(11) . . ?
C4 Rh1 C3 37.04(11) . . ?
C11 Rh1 C1 102.97(11) . . ?
N1 Rh1 C1 131.70(10) . . ?
C5 Rh1 C1 37.68(10) . . ?
C4 Rh1 C1 62.42(10) . . ?
C3 Rh1 C1 62.11(11) . . ?
C11 Rh1 C2 127.97(11) . . ?
N1 Rh1 C2 105.48(10) . . ?
C5 Rh1 C2 62.31(11) . . ?
C4 Rh1 C2 62.01(11) . . ?
C3 Rh1 C2 37.51(11) . . ?
C1 Rh1 C2 36.37(11) . . ?
C11 Rh1 H1 81.6(16) . . ?
N1 Rh1 H1 85.0(16) . . ?
C5 Rh1 H1 105.9(16) . . ?
C4 Rh1 H1 91.2(17) . . ?
C3 Rh1 H1 112.4(17) . . ?
C1 Rh1 H1 143.3(16) . . ?
C2 Rh1 H1 149.7(17) . . ?

loop_
_geom_bond_atom_site_label_1
_geom_bond_atom_site_label_2
_geom_bond_distance
_geom_bond_site_symmetry_2
_geom_bond_publ_flag
C1 C2 1.415(4) . ?
C1 C5 1.443(4) . ?
C1 C10 1.502(4) . ?
C1 Rh1 2.263(3) . ?
C2 C3 1.452(4) . ?
C2 C6 1.499(4) . ?
C2 Rh1 2.271(3) . ?
C3 C4 1.419(4) . ?
C3 C7 1.506(4) . ?
C3 Rh1 2.243(3) . ?
C4 C5 1.443(4) . ?
C4 C8 1.500(4) . ?
C4 Rh1 2.224(3) . ?
C5 C9 1.502(4) . ?
C5 Rh1 2.202(3) . ?
C6 H6A 0.9600 . ?
C6 H6B 0.9600 . ?
C6 H6C 0.9600 . ?
C7 H7A 0.9600 . ?
C7 H7B 0.9600 . ?
C7 H7C 0.9600 . ?
C8 H8A 0.9600 . ?
C8 H8B 0.9600 . ?
C8 H8C 0.9600 . ?
C9 H9A 0.9600 . ?
C9 H9B 0.9600 . ?
C9 H9C 0.9600 . ?
C10 H10A 0.9600 . ?
C10 H10B 0.9600 . ?
C10 H10C 0.9600 . ?
C11 C16 1.387(4) . ?
C11 C12 1.412(4) . ?
C11 Rh1 2.019(3) . ?
C12 C13 1.391(5) . ?
C12 H12 0.9300 . ?
C13 C14 1.394(5) . ?
C13 H13 0.9300 . ?
C14 C15 1.397(5) . ?
C14 H14 0.9300 . ?
C15 C16 1.416(4) . ?
C15 H15 0.9300 . ?
C16 C17 1.455(4) . ?
C17 N1 1.335(4) . ?
C17 C18 1.460(4) . ?
C18 C19 1.463(5) . ?
C18 H18A 0.9700 . ?
C18 H18B 0.9700 . ?
C19 C20 1.410(5) . ?
C19 H19A 0.9700 . ?
C19 H19B 0.9700 . ?
C20 C21 1.441(5) . ?
C20 H20A 0.9700 . ?
C20 H20B 0.9700 . ?
C21 N1 1.437(4) . ?
C21 H21A 0.9700 . ?
C21 H21B 0.9700 . ?
N1 Rh1 2.051(2) . ?
Rh1 H1 1.53(5) . ?

loop_
_geom_torsion_atom_site_label_1
_geom_torsion_atom_site_label_2
_geom_torsion_atom_site_label_3
_geom_torsion_atom_site_label_4
_geom_torsion
_geom_torsion_site_symmetry_1
_geom_torsion_site_symmetry_2
_geom_torsion_site_symmetry_3
_geom_torsion_site_symmetry_4
_geom_torsion_publ_flag
C5 C1 C2 C3 -1.1(3) . . . . ?
C10 C1 C2 C3 176.9(3) . . . . ?
Rh1 C1 C2 C3 -60.8(2) . . . . ?
C5 C1 C2 C6 -175.9(3) . . . . ?
C10 C1 C2 C6 2.2(5) . . . . ?
Rh1 C1 C2 C6 124.4(3) . . . . ?
C5 C1 C2 Rh1 59.7(2) . . . . ?
C10 C1 C2 Rh1 -122.3(3) . . . . ?
C1 C2 C3 C4 -0.7(3) . . . . ?
C6 C2 C3 C4 174.1(3) . . . . ?
Rh1 C2 C3 C4 -62.3(2) . . . . ?
C1 C2 C3 C7 -173.2(3) . . . . ?
C6 C2 C3 C7 1.6(5) . . . . ?
Rh1 C2 C3 C7 125.2(3) . . . . ?
C1 C2 C3 Rh1 61.6(2) . . . . ?
C6 C2 C3 Rh1 -123.6(3) . . . . ?
C2 C3 C4 C5 2.3(3) . . . . ?
C7 C3 C4 C5 174.7(3) . . . . ?
Rh1 C3 C4 C5 -61.1(2) . . . . ?
C2 C3 C4 C8 -172.6(3) . . . . ?
C7 C3 C4 C8 -0.1(5) . . . . ?
Rh1 C3 C4 C8 124.1(3) . . . . ?
C2 C3 C4 Rh1 63.4(2) . . . . ?
C7 C3 C4 Rh1 -124.2(3) . . . . ?
C2 C1 C5 C4 2.5(3) . . . . ?
C10 C1 C5 C4 -175.5(3) . . . . ?
Rh1 C1 C5 C4 64.27(19) . . . . ?
C2 C1 C5 C9 172.5(3) . . . . ?
C10 C1 C5 C9 -5.5(5) . . . . ?
Rh1 C1 C5 C9 -125.7(3) . . . . ?
C2 C1 C5 Rh1 -61.8(2) . . . . ?
C10 C1 C5 Rh1 120.2(3) . . . . ?
C3 C4 C5 C1 -2.9(3) . . . . ?
C8 C4 C5 C1 172.0(3) . . . . ?
Rh1 C4 C5 C1 -65.37(19) . . . . ?
C3 C4 C5 C9 -173.1(3) . . . . ?
C8 C4 C5 C9 1.9(5) . . . . ?
Rh1 C4 C5 C9 124.5(3) . . . . ?
C3 C4 C5 Rh1 62.4(2) . . . . ?
C8 C4 C5 Rh1 -122.6(3) . . . . ?
C16 C11 C12 C13 0.4(5) . . . . ?
Rh1 C11 C12 C13 -179.2(3) . . . . ?
C11 C12 C13 C14 -5.3(6) . . . . ?
C12 C13 C14 C15 9.0(6) . . . . ?
C13 C14 C15 C16 -7.8(5) . . . . ?
C12 C11 C16 C15 0.6(4) . . . . ?
Rh1 C11 C16 C15 -179.8(2) . . . . ?
C12 C11 C16 C17 -179.5(3) . . . . ?
Rh1 C11 C16 C17 0.1(3) . . . . ?
C14 C15 C16 C11 3.1(5) . . . . ?
C14 C15 C16 C17 -176.8(3) . . . . ?
C11 C16 C17 N1 -1.1(4) . . . . ?
C15 C16 C17 N1 178.8(3) . . . . ?
C11 C16 C17 C18 177.3(3) . . . . ?
C15 C16 C17 C18 -2.8(4) . . . . ?
N1 C17 C18 C19 -6.2(4) . . . . ?
C16 C17 C18 C19 175.5(3) . . . . ?
C17 C18 C19 C20 24.5(5) . . . . ?
C18 C19 C20 C21 -38.0(5) . . . . ?
C19 C20 C21 N1 32.3(5) . . . . ?
C16 C17 N1 C21 178.9(2) . . . . ?
C18 C17 N1 C21 0.5(4) . . . . ?
C16 C17 N1 Rh1 1.6(3) . . . . ?
C18 C17 N1 Rh1 -176.8(2) . . . . ?
C20 C21 N1 C17 -12.9(4) . . . . ?
C20 C21 N1 Rh1 164.2(3) . . . . ?

loop_
_publcif_info_tables.block_id
_publcif_info_tables.reference_item
{1e927d6e-a226-44e3-a546-6a039185a52d} '_publcif_info_datablock.publ_exptl'

loop_
_publcif_info_cif.paper_type
EX

loop_
_publcif_info_datablock.id
_publcif_info_datablock.publ_exptl
_publcif_info_datablock.publ_geom
_publcif_info_datablock.structure
{1e927d6e-a226-44e3-a546-6a039185a52d} y y y

loop_
_publcif_info_exptl_table_extra_item
sin_theta_over_lambda_max

loop_
_publcif_info_exptl_table_header_item
?
